data_7007560
loop_
_publ_author_name
'Dodds, Fay'
'Garc\'ia, Felipe'
'Kowenicki, Richard A.'
'Parsons, Simon P.'
'McPartlin, Mary'
'Wright, Dominic S.'

_publ_section_title
;
 Targeting large phosp(III)azane macrocyles [{P(mu-NR)}(2)(LL)](n)
 (n&gt; or = 2).
;
_journal_issue 35
_journal_name_full 'Dalton transactions (Cambridge, England : 2003)'
_journal_page_first 4235
_journal_page_last 4243
_journal_paper_doi 10.1039/b607332h
_journal_year 2006
_chemical_formula_sum 'C79 H112 N6 O8 P6'
_chemical_formula_weight 1459.57
_chemical_name_systematic
;
?
;
_space_group_IT_number 14
_symmetry_cell_setting monoclinic
_symmetry_space_group_name_Hall '-P 2ybc'
_symmetry_space_group_name_H-M 'P 1 21/c 1'
_atom_sites_solution_hydrogens geom
_atom_sites_solution_primary direct
_atom_sites_solution_secondary difmap
_audit_creation_method SHELXL-97
_cell_angle_alpha 90.00
_cell_angle_beta 102.98(3)
_cell_angle_gamma 90.00
_cell_formula_units_Z 4
_cell_length_a 13.205(3)
_cell_length_b 33.184(7)
_cell_length_c 18.385(4)
_cell_measurement_reflns_used 126738
_cell_measurement_temperature 180(2)
_cell_measurement_theta_max 27.48
_cell_measurement_theta_min 1.00
_cell_volume 7850(3)
_computing_cell_refinement 'HKL Scalepack (Otwinowski & Minor 1997)'
_computing_data_collection 'Collect (Nonius B.V. 1998)'
_computing_data_reduction
;
HKL Denzo and Scalepack (Otwinowski & Minor 1997)
;
_computing_publication_material 'SHELXL-97 (Sheldrick 1997)'
_computing_structure_refinement 'SHELXL-97 (Sheldrick 1997)'
_computing_structure_solution 'SIR-92 (Altomare et al. 1994)'
_diffrn_ambient_temperature 180(2)
_diffrn_measured_fraction_theta_full 0.994
_diffrn_measured_fraction_theta_max 0.994
_diffrn_measurement_device_type 'Nonius Kappa CCD'
_diffrn_measurement_method 'Thin slice \w and \f scans'
_diffrn_radiation_monochromator graphite
_diffrn_radiation_source 'fine-focus sealed tube'
_diffrn_radiation_type MoK\a
_diffrn_radiation_wavelength 0.71073
_diffrn_reflns_av_R_equivalents 0.0480
_diffrn_reflns_av_sigmaI/netI 0.0318
_diffrn_reflns_limit_h_max 13
_diffrn_reflns_limit_h_min -13
_diffrn_reflns_limit_k_max 33
_diffrn_reflns_limit_k_min -33
_diffrn_reflns_limit_l_max 18
_diffrn_reflns_limit_l_min -18
_diffrn_reflns_number 49553
_diffrn_reflns_theta_full 21.05
_diffrn_reflns_theta_max 21.05
_diffrn_reflns_theta_min 3.51
_diffrn_standards_number 0
_exptl_absorpt_coefficient_mu 0.194
_exptl_absorpt_correction_T_max 0.971
_exptl_absorpt_correction_T_min 0.906
_exptl_absorpt_correction_type multi-scan
_exptl_absorpt_process_details
;
multi-scan from symmetry-related measurements
Sortav (Blessing 1995)
;
_exptl_crystal_colour colourless
_exptl_crystal_density_diffrn 1.235
_exptl_crystal_density_method 'not measured'
_exptl_crystal_description block
_exptl_crystal_F_000 3128
_exptl_crystal_size_max 0.16
_exptl_crystal_size_mid 0.16
_exptl_crystal_size_min 0.14
_refine_diff_density_max 0.697
_refine_diff_density_min -0.475
_refine_diff_density_rms 0.064
_refine_ls_extinction_method none
_refine_ls_goodness_of_fit_ref 1.020
_refine_ls_hydrogen_treatment constr
_refine_ls_matrix_type full
_refine_ls_number_parameters 886
_refine_ls_number_reflns 8441
_refine_ls_number_restraints 25
_refine_ls_restrained_S_all 1.032
_refine_ls_R_factor_all 0.0923
_refine_ls_R_factor_gt 0.0759
_refine_ls_shift/su_max 0.008
_refine_ls_shift/su_mean 0.000
_refine_ls_structure_factor_coef Fsqd
_refine_ls_weighting_details 'calc w=1/[\s^2^(Fo^2^)+(0.0954P)^2^+22.4642P] where P=(Fo^2^+2Fc^2^)/3'
_refine_ls_weighting_scheme calc
_refine_ls_wR_factor_gt 0.1876
_refine_ls_wR_factor_ref 0.1975
_reflns_number_gt 6874
_reflns_number_total 8441
_reflns_threshold_expression >2sigma(I)
_cod_data_source_file b607332h.txt
_cod_data_source_block dw0537
_cod_original_sg_symbol_H-M P21/c
_cod_database_code 7007560

loop_
_symmetry_equiv_pos_as_xyz
'x, y, z'
'-x, y+1/2, -z+1/2'
'-x, -y, -z'
'x, -y-1/2, z-1/2'

loop_
_atom_site_label
_atom_site_type_symbol
_atom_site_fract_x
_atom_site_fract_y
_atom_site_fract_z
_atom_site_U_iso_or_equiv
_atom_site_adp_type
_atom_site_occupancy
_atom_site_symmetry_multiplicity
_atom_site_calc_flag
_atom_site_refinement_flags
_atom_site_disorder_assembly
_atom_site_disorder_group
P1 P 0.60575(12) 0.77713(4) 0.85019(9) 0.0495(4) Uani 1 1 d . . .
P2 P 0.48144(12) 0.73520(4) 0.89278(8) 0.0464(4) Uani 1 1 d . . .
P3 P 0.24518(13) 0.49284(5) 0.88937(9) 0.0527(5) Uani 1 1 d . . .
P4 P 0.17666(12) 0.49580(4) 0.74777(9) 0.0483(4) Uani 1 1 d . . .
P5 P 0.35862(13) 0.56451(5) 0.40047(9) 0.0557(5) Uani 1 1 d . . .
P6 P 0.41473(12) 0.63660(5) 0.44949(8) 0.0491(4) Uani 1 1 d . . .
N1 N 0.6224(3) 0.74188(13) 0.9162(2) 0.0437(11) Uani 1 1 d . . .
N2 N 0.4682(4) 0.76163(13) 0.8167(3) 0.0487(12) Uani 1 1 d . . .
N3 N 0.2824(4) 0.47439(13) 0.8234(3) 0.0554(14) Uani 1 1 d . . .
N4 N 0.1561(3) 0.52125(13) 0.8150(2) 0.0454(12) Uani 1 1 d . . .
N5 N 0.4780(3) 0.59058(13) 0.4560(2) 0.0464(12) Uani 1 1 d . . .
N6 N 0.2962(4) 0.60814(15) 0.4091(2) 0.0567(13) Uani 1 1 d . . .
O1 O 0.6562(3) 0.75702(11) 0.7959(2) 0.0550(10) Uiso 1 1 d . . .
O2 O 0.4572(3) 0.68796(10) 0.8615(2) 0.0500(10) Uani 1 1 d . . .
O3 O 0.3467(3) 0.52337(12) 0.9433(2) 0.0580(11) Uani 1 1 d . . .
O4 O 0.2412(3) 0.53055(10) 0.7205(2) 0.0493(10) Uani 1 1 d . . .
O5 O 0.3447(3) 0.53054(12) 0.4555(2) 0.0624(12) Uani 1 1 d . . .
O6 O 0.4288(3) 0.64330(11) 0.53515(19) 0.0515(10) Uani 1 1 d . . .
C20 C 0.3974(4) 0.66172(16) 0.8854(3) 0.0434(14) Uani 1 1 d . . .
C21 C 0.3110(5) 0.67387(17) 0.8997(3) 0.0499(15) Uani 1 1 d . . .
H21 H 0.2900 0.7007 0.8945 0.060 Uiso 1 1 calc R . .
C22 C 0.2540(5) 0.64530(19) 0.9225(3) 0.0547(16) Uani 1 1 d . . .
H22 H 0.1926 0.6529 0.9354 0.066 Uiso 1 1 calc R . .
C23 C 0.2807(5) 0.60598(19) 0.9279(3) 0.0516(15) Uani 1 1 d . . .
H23 H 0.2360 0.5877 0.9428 0.062 Uiso 1 1 calc R . .
C24 C 0.3700(4) 0.59214(17) 0.9126(3) 0.0426(14) Uani 1 1 d . . .
C25 C 0.4305(4) 0.62069(16) 0.8919(3) 0.0408(14) Uani 1 1 d . . .
C26 C 0.5223(4) 0.60744(18) 0.8789(3) 0.0494(15) Uani 1 1 d . . .
H26 H 0.5657 0.6259 0.8631 0.059 Uiso 1 1 calc R . .
C27 C 0.5538(5) 0.56794(18) 0.8881(3) 0.0540(16) Uani 1 1 d . . .
H27 H 0.6180 0.5606 0.8793 0.065 Uiso 1 1 calc R . .
C28 C 0.4936(5) 0.53950(18) 0.9097(3) 0.0502(15) Uani 1 1 d . . .
H28 H 0.5153 0.5129 0.9173 0.060 Uiso 1 1 calc R . .
C29 C 0.4034(5) 0.55136(17) 0.9194(3) 0.0458(14) Uani 1 1 d . . .
C40 C 0.2119(4) 0.53350(15) 0.6448(3) 0.0435(14) Uani 1 1 d . . .
C41 C 0.1039(4) 0.53668(16) 0.5914(3) 0.0493(15) Uani 1 1 d . . .
H41 H 0.0477 0.5374 0.6141 0.059 Uiso 1 1 calc R . .
C42 C 0.0801(5) 0.53851(17) 0.5159(3) 0.0532(15) Uani 1 1 d . . .
H42 H 0.0141 0.5408 0.4851 0.064 Uiso 1 1 calc R . .
C43 C 0.1653(4) 0.53649(17) 0.4958(3) 0.0503(15) Uani 1 1 d . . .
H43 H 0.1619 0.5359 0.4447 0.060 Uiso 1 1 calc R . .
C44 C 0.2791(4) 0.53484(15) 0.5502(3) 0.0423(14) Uani 1 1 d . . .
C45 C 0.3061(4) 0.53350(14) 0.6270(3) 0.0399(13) Uani 1 1 d . . .
C46 C 0.4200(5) 0.53216(16) 0.6819(3) 0.0491(15) Uani 1 1 d . . .
H46 H 0.4236 0.5318 0.7330 0.059 Uiso 1 1 calc R . .
C47 C 0.5041(5) 0.53158(17) 0.6610(4) 0.0547(16) Uani 1 1 d . . .
H47 H 0.5705 0.5311 0.6918 0.066 Uiso 1 1 calc R . .
C48 C 0.4805(5) 0.53182(18) 0.5857(4) 0.0586(17) Uani 1 1 d . . .
H48 H 0.5368 0.5309 0.5630 0.070 Uiso 1 1 calc R . .
C49 C 0.3717(5) 0.53348(16) 0.5320(3) 0.0501(16) Uani 1 1 d . . .
C60 C 0.4540(4) 0.68115(16) 0.5684(3) 0.0412(14) Uani 1 1 d . . .
C61 C 0.4067(5) 0.71556(17) 0.5302(3) 0.0494(15) Uani 1 1 d . . .
H61 H 0.3601 0.7141 0.4842 0.059 Uiso 1 1 calc R . .
C62 C 0.4358(5) 0.75275(18) 0.5676(3) 0.0544(17) Uani 1 1 d . . .
H62 H 0.4084 0.7766 0.5448 0.065 Uiso 1 1 calc R . .
C63 C 0.5084(5) 0.75454(17) 0.6416(3) 0.0516(16) Uani 1 1 d . . .
H63 H 0.5257 0.7798 0.6629 0.062 Uiso 1 1 calc R . .
C64 C 0.5544(4) 0.71929(16) 0.6832(3) 0.0411(14) Uani 1 1 d . . .
C65 C 0.5282(4) 0.68137(16) 0.6455(3) 0.0404(14) Uani 1 1 d . . .
C66 C 0.5755(4) 0.64586(17) 0.6873(3) 0.0472(15) Uani 1 1 d . . .
H66 H 0.5606 0.6207 0.6652 0.057 Uiso 1 1 calc R . .
C67 C 0.6448(5) 0.64773(18) 0.7617(3) 0.0525(16) Uani 1 1 d . . .
H67 H 0.6722 0.6240 0.7850 0.063 Uiso 1 1 calc R . .
C68 C 0.6708(5) 0.68478(18) 0.7987(3) 0.0519(15) Uani 1 1 d . . .
H68 H 0.7148 0.6862 0.8459 0.062 Uiso 1 1 calc R . .
C69 C 0.6268(4) 0.71938(17) 0.7605(3) 0.0452(14) Uani 1 1 d . . .
C1 C 0.7166(4) 0.73783(17) 0.9914(3) 0.0506(15) Uani 1 1 d . . .
H1 H 0.7817 0.7392 0.9743 0.061 Uiso 1 1 calc R . .
C101 C 0.7206(5) 0.77074(19) 1.0443(3) 0.0650(18) Uani 1 1 d . . .
H10A H 0.6544 0.7725 1.0587 0.078 Uiso 1 1 calc R . .
H10B H 0.7312 0.7959 1.0202 0.078 Uiso 1 1 calc R . .
C102 C 0.8180(6) 0.7647(2) 1.1230(4) 0.082(2) Uani 1 1 d . . .
H10C H 0.8851 0.7690 1.1111 0.098 Uiso 1 1 calc R . .
H10D H 0.8099 0.7842 1.1607 0.098 Uiso 1 1 calc R . .
C103 C 0.8121(6) 0.7231(2) 1.1517(4) 0.081(2) Uani 1 1 d . . .
H10E H 0.8711 0.7191 1.1932 0.097 Uiso 1 1 calc R . .
H10F H 0.7498 0.7211 1.1712 0.097 Uiso 1 1 calc R . .
C104 C 0.8107(6) 0.6908(2) 1.0994(4) 0.0729(19) Uani 1 1 d . . .
H10G H 0.8020 0.6654 1.1232 0.087 Uiso 1 1 calc R . .
H10H H 0.8765 0.6901 1.0843 0.087 Uiso 1 1 calc R . .
C105 C 0.7124(5) 0.69691(18) 1.0227(3) 0.0621(17) Uani 1 1 d . . .
H10I H 0.7184 0.6769 0.9854 0.075 Uiso 1 1 calc R . .
H10J H 0.6461 0.6930 1.0362 0.075 Uiso 1 1 calc R . .
C2 C 0.3655(5) 0.77651(19) 0.7530(4) 0.0627(17) Uani 1 1 d . . .
H2 H 0.3769 0.7655 0.7060 0.075 Uiso 1 1 calc R . .
C201 C 0.2588(6) 0.7637(3) 0.7549(6) 0.128(4) Uani 1 1 d . . .
H20A H 0.2451 0.7734 0.8015 0.153 Uiso 1 1 calc R . .
H20B H 0.2592 0.7345 0.7575 0.153 Uiso 1 1 calc R . .
C202 C 0.1545(6) 0.7772(3) 0.6854(6) 0.123(4) Uani 1 1 d . . .
H20C H 0.1566 0.7625 0.6401 0.147 Uiso 1 1 calc R . .
H20D H 0.0906 0.7701 0.7000 0.147 Uiso 1 1 calc R . .
C203 C 0.1560(6) 0.8203(3) 0.6712(5) 0.100(3) Uani 1 1 d . . .
H20E H 0.1126 0.8261 0.6223 0.120 Uiso 1 1 calc R . .
H20F H 0.1277 0.8347 0.7081 0.120 Uiso 1 1 calc R . .
C204 C 0.2607(6) 0.8342(3) 0.6742(6) 0.120(4) Uani 1 1 d . . .
H20G H 0.2584 0.8634 0.6751 0.144 Uiso 1 1 calc R . .
H20H H 0.2769 0.8267 0.6271 0.144 Uiso 1 1 calc R . .
C205 C 0.3653(6) 0.82013(19) 0.7426(4) 0.077(2) Uani 1 1 d . . .
H20I H 0.4290 0.8283 0.7289 0.092 Uiso 1 1 calc R . .
H20J H 0.3622 0.8334 0.7890 0.092 Uiso 1 1 calc R . .
C3 C 0.3342(5) 0.43490(17) 0.8217(4) 0.0607(17) Uani 1 1 d . . .
H3 H 0.2901 0.4175 0.7845 0.073 Uiso 1 1 calc R . .
C301 C 0.3683(6) 0.41231(19) 0.8921(4) 0.079(2) Uani 1 1 d . . .
H30A H 0.3067 0.4064 0.9107 0.094 Uiso 1 1 calc R . .
H30B H 0.4109 0.4304 0.9279 0.094 Uiso 1 1 calc R . .
C302 C 0.4289(6) 0.37281(18) 0.8935(4) 0.071(2) Uani 1 1 d . . .
H30C H 0.4421 0.3615 0.9434 0.085 Uiso 1 1 calc R . .
H30D H 0.3869 0.3537 0.8598 0.085 Uiso 1 1 calc R . .
C303 C 0.5245(6) 0.3784(2) 0.8725(4) 0.084(2) Uani 1 1 d . . .
H30E H 0.5566 0.3529 0.8649 0.101 Uiso 1 1 calc R . .
H30F H 0.5727 0.3943 0.9089 0.101 Uiso 1 1 calc R . .
C304 C 0.4881(6) 0.4006(2) 0.8011(4) 0.076(2) Uani 1 1 d . . .
H30G H 0.4421 0.3828 0.7669 0.091 Uiso 1 1 calc R . .
H30H H 0.5482 0.4054 0.7801 0.091 Uiso 1 1 calc R . .
C305 C 0.4317(5) 0.44091(17) 0.8014(3) 0.0574(17) Uani 1 1 d . . .
H30I H 0.4745 0.4591 0.8366 0.069 Uiso 1 1 calc R . .
H30J H 0.4199 0.4530 0.7522 0.069 Uiso 1 1 calc R . .
C4 C 0.0495(4) 0.53861(16) 0.8072(3) 0.0474(15) Uani 1 1 d . . .
H4 H 0.0448 0.5466 0.8577 0.057 Uiso 1 1 calc R . .
C401 C -0.0473(4) 0.50796(17) 0.7776(4) 0.0564(17) Uani 1 1 d . . .
H40A H -0.0414 0.4973 0.7295 0.068 Uiso 1 1 calc R . .
H40B H -0.0407 0.4854 0.8119 0.068 Uiso 1 1 calc R . .
C402 C -0.1585(5) 0.5264(2) 0.7687(4) 0.0675(19) Uani 1 1 d . . .
H40C H -0.2084 0.5052 0.7503 0.081 Uiso 1 1 calc R . .
H40D H -0.1669 0.5335 0.8182 0.081 Uiso 1 1 calc R . .
C403 C -0.1888(5) 0.5630(2) 0.7189(4) 0.0672(19) Uani 1 1 d . . .
H40E H -0.2544 0.5742 0.7247 0.081 Uiso 1 1 calc R . .
H40F H -0.1941 0.5562 0.6668 0.081 Uiso 1 1 calc R . .
C404 C -0.0939(5) 0.59383(18) 0.7490(4) 0.0628(18) Uani 1 1 d . . .
H40G H -0.1009 0.6164 0.7148 0.075 Uiso 1 1 calc R . .
H40H H -0.1005 0.6042 0.7970 0.075 Uiso 1 1 calc R . .
C405 C 0.0173(5) 0.57589(16) 0.7580(3) 0.0505(15) Uani 1 1 d . . .
H40I H 0.0263 0.5693 0.7084 0.061 Uiso 1 1 calc R . .
H40J H 0.0664 0.5972 0.7771 0.061 Uiso 1 1 calc R . .
C5 C 0.5950(4) 0.58342(17) 0.4676(3) 0.0478(15) Uani 1 1 d . . .
H5 H 0.6090 0.5552 0.4821 0.057 Uiso 1 1 calc R . .
C501 C 0.6062(5) 0.5877(2) 0.3957(3) 0.0661(19) Uani 1 1 d U . .
H50A H 0.5849 0.6142 0.3758 0.079 Uiso 1 1 calc R . .
H50B H 0.5682 0.5672 0.3629 0.079 Uiso 1 1 calc R . .
C502 C 0.7284(5) 0.5816(2) 0.4092(4) 0.072(2) Uani 1 1 d . . .
H50C H 0.7433 0.5540 0.4256 0.086 Uiso 1 1 calc R . .
H50D H 0.7466 0.5841 0.3611 0.086 Uiso 1 1 calc R . .
C503 C 0.8065(5) 0.61046(19) 0.4672(4) 0.0630(18) Uani 1 1 d . . .
H50E H 0.8775 0.6044 0.4648 0.076 Uiso 1 1 calc R . .
H50F H 0.7927 0.6383 0.4523 0.076 Uiso 1 1 calc R . .
C504 C 0.7967(5) 0.6060(3) 0.5381(4) 0.079(2) Uani 1 1 d . . .
H50G H 0.8343 0.6267 0.5706 0.095 Uiso 1 1 calc R . .
H50H H 0.8197 0.5796 0.5578 0.095 Uiso 1 1 calc R . .
C505 C 0.6747(5) 0.6112(2) 0.5263(3) 0.0658(18) Uani 1 1 d . . .
H50I H 0.6587 0.6390 0.5121 0.079 Uiso 1 1 calc R . .
H50J H 0.6582 0.6074 0.5747 0.079 Uiso 1 1 calc R . .
C6 C 0.1806(5) 0.6249(2) 0.3633(3) 0.0607(17) Uani 1 1 d . . .
H6 H 0.1942 0.6485 0.3348 0.073 Uiso 1 1 calc R . .
C601 C 0.1068(5) 0.5959(2) 0.3049(3) 0.0634(17) Uani 1 1 d . . .
H60A H 0.0966 0.5715 0.3314 0.076 Uiso 1 1 calc R . .
H60B H 0.1447 0.5883 0.2676 0.076 Uiso 1 1 calc R . .
C602 C -0.0126(5) 0.6122(2) 0.2588(4) 0.0672(18) Uani 1 1 d . . .
H60C H -0.0054 0.6336 0.2245 0.081 Uiso 1 1 calc R . .
H60D H -0.0509 0.5903 0.2304 0.081 Uiso 1 1 calc R . .
C603 C -0.0643(6) 0.6260(2) 0.3101(4) 0.082(2) Uani 1 1 d . . .
H60E H -0.0845 0.6034 0.3373 0.099 Uiso 1 1 calc R . .
H60F H -0.1268 0.6400 0.2850 0.099 Uiso 1 1 calc R . .
C604 C 0.0088(5) 0.6557(2) 0.3665(4) 0.078(2) Uani 1 1 d . . .
H60G H -0.0286 0.6640 0.4038 0.093 Uiso 1 1 calc R . .
H60H H 0.0195 0.6796 0.3389 0.093 Uiso 1 1 calc R . .
C605 C 0.1281(5) 0.63846(19) 0.4122(3) 0.0588(17) Uani 1 1 d . . .
H60I H 0.1667 0.6601 0.4415 0.071 Uiso 1 1 calc R . .
H60J H 0.1196 0.6169 0.4461 0.071 Uiso 1 1 calc R . .
O1T O 0.1341(5) 0.74423(17) 0.8977(4) 0.1038(18) Uani 1 1 d . . .
C1T C 0.0478(7) 0.7268(3) 0.8340(5) 0.104(3) Uani 1 1 d . . .
H1T1 H 0.0297 0.7474 0.7958 0.125 Uiso 1 1 calc R . .
H1T2 H 0.0773 0.7044 0.8120 0.125 Uiso 1 1 calc R . .
C2T C -0.0412(9) 0.7139(5) 0.8511(8) 0.176(6) Uani 1 1 d . . .
H2T1 H -0.0507 0.6850 0.8455 0.211 Uiso 1 1 calc R . .
H2T2 H -0.1021 0.7280 0.8233 0.211 Uiso 1 1 calc R . .
C3T C -0.0123(11) 0.7262(5) 0.9272(9) 0.182(6) Uani 1 1 d . . .
H3T1 H -0.0230 0.7036 0.9580 0.219 Uiso 1 1 calc R . .
H3T2 H -0.0593 0.7475 0.9348 0.219 Uiso 1 1 calc R . .
C4T C 0.1050(9) 0.7421(3) 0.9571(6) 0.120(4) Uani 1 1 d U . .
H4T1 H 0.1066 0.7683 0.9809 0.144 Uiso 1 1 calc R . .
H4T2 H 0.1465 0.7232 0.9915 0.144 Uiso 1 1 calc R . .
O1S O 0.0922(7) 0.6560(4) 0.6494(7) 0.220(5) Uani 1 1 d . . .
C1S C 0.1980(11) 0.6417(4) 0.7028(6) 0.137(4) Uani 1 1 d D . .
H1S1 H 0.2072 0.6560 0.7499 0.165 Uiso 1 1 calc R . .
H1S2 H 0.1929 0.6132 0.7131 0.165 Uiso 1 1 calc R . .
C2S C 0.2751(11) 0.6473(4) 0.6769(10) 0.166(5) Uani 1 1 d U . .
H2S1 H 0.3243 0.6656 0.7073 0.199 Uiso 1 1 calc R . .
H2S2 H 0.3097 0.6223 0.6699 0.199 Uiso 1 1 calc R . .
C3S C 0.2245(14) 0.6650(6) 0.6077(8) 0.201(7) Uani 1 1 d DU . .
H3S1 H 0.2404 0.6483 0.5684 0.242 Uiso 1 1 calc R . .
H3S2 H 0.2574 0.6909 0.6046 0.242 Uiso 1 1 calc R . .
C4S C 0.1125(14) 0.6719(5) 0.5892(7) 0.191(7) Uani 1 1 d . . .
H4S1 H 0.0951 0.7003 0.5844 0.229 Uiso 1 1 calc R . .
H4S2 H 0.0781 0.6576 0.5444 0.229 Uiso 1 1 calc R . .
C1P C 0.8782(12) 0.6074(5) 0.9720(9) 0.204(7) Uani 1 1 d . . .
H1P1 H 0.8145 0.6068 0.9888 0.306 Uiso 1 1 calc R . .
H1P2 H 0.8670 0.5958 0.9230 0.306 Uiso 1 1 calc R . .
H1P3 H 0.9011 0.6348 0.9703 0.306 Uiso 1 1 calc R . .
C2P C 0.9509(15) 0.5862(5) 1.0191(10) 0.216(8) Uani 1 1 d . B .
H2P1 H 0.9129 0.5614 1.0217 0.260 Uiso 1 1 calc R . .
H2P2 H 0.9499 0.5999 1.0656 0.260 Uiso 1 1 calc R . .
C3P C 1.0553(10) 0.5710(4) 1.0361(9) 0.165(5) Uani 1 1 d . . .
H3P1 H 1.0509 0.5534 0.9934 0.198 Uiso 0.60 1 calc PR A 1
H3P2 H 1.0907 0.5948 1.0234 0.198 Uiso 0.60 1 calc PR A 1
H3P3 H 1.0847 0.5841 0.9983 0.198 Uiso 0.40 1 calc PR A 2
H3P4 H 1.0854 0.5852 1.0820 0.198 Uiso 0.40 1 calc PR A 2
C4P C 1.1475(19) 0.5508(7) 1.0905(13) 0.154(8) Uiso 0.60 1 d P B 1
H4P1 H 1.1731 0.5725 1.1250 0.185 Uiso 0.60 1 calc PR B 1
H4P2 H 1.1123 0.5327 1.1181 0.185 Uiso 0.60 1 calc PR B 1
C4P' C 1.101(4) 0.5404(13) 1.044(3) 0.189(16) Uiso 0.40 1 d P B 2
H4P3 H 1.0922 0.5293 0.9946 0.227 Uiso 0.40 1 calc PR B 2
H4P4 H 1.0608 0.5231 1.0699 0.227 Uiso 0.40 1 calc PR B 2
C5P C 1.2369(10) 0.5299(4) 1.0898(7) 0.165(5) Uani 1 1 d . . .
H5P1 H 1.2791 0.5284 1.1396 0.198 Uiso 0.60 1 calc PR B 1
H5P2 H 1.2747 0.5435 1.0581 0.198 Uiso 0.60 1 calc PR B 1
H5P3 H 1.2196 0.5032 1.0711 0.198 Uiso 0.60 1 calc PR B 1
H5P4 H 1.2404 0.5061 1.1198 0.198 Uiso 0.40 1 calc PR B 2
H5P5 H 1.2651 0.5523 1.1209 0.198 Uiso 0.40 1 calc PR B 2
H5P6 H 1.2763 0.5259 1.0524 0.198 Uiso 0.40 1 calc PR B 2

loop_
_atom_site_aniso_label
_atom_site_aniso_U_11
_atom_site_aniso_U_22
_atom_site_aniso_U_33
_atom_site_aniso_U_23
_atom_site_aniso_U_13
_atom_site_aniso_U_12
P1 0.0602(10) 0.0436(9) 0.0482(9) -0.0086(7) 0.0200(8) -0.0075(7)
P2 0.0513(9) 0.0454(9) 0.0480(9) -0.0122(7) 0.0227(7) -0.0001(7)
P3 0.0676(11) 0.0463(9) 0.0563(10) 0.0143(8) 0.0398(9) 0.0079(8)
P4 0.0593(10) 0.0418(9) 0.0566(10) 0.0004(7) 0.0403(8) -0.0036(7)
P5 0.0621(11) 0.0712(11) 0.0456(9) -0.0184(8) 0.0371(8) -0.0122(9)
P6 0.0607(10) 0.0585(10) 0.0356(9) -0.0018(7) 0.0269(7) 0.0069(8)
N1 0.052(3) 0.046(3) 0.039(3) -0.008(2) 0.024(2) -0.004(2)
N2 0.056(3) 0.039(3) 0.054(3) -0.007(2) 0.019(2) 0.000(2)
N3 0.079(4) 0.042(3) 0.065(3) 0.009(2) 0.058(3) 0.007(3)
N4 0.056(3) 0.047(3) 0.046(3) 0.003(2) 0.039(2) 0.002(2)
N5 0.058(3) 0.055(3) 0.038(3) -0.008(2) 0.037(2) -0.001(2)
N6 0.063(3) 0.076(3) 0.040(3) -0.012(2) 0.031(2) 0.011(3)
O2 0.068(3) 0.041(2) 0.055(2) -0.0107(18) 0.042(2) -0.001(2)
O3 0.080(3) 0.059(3) 0.047(2) 0.020(2) 0.038(2) 0.014(2)
O4 0.062(3) 0.047(2) 0.053(3) -0.0003(19) 0.042(2) -0.0099(19)
O5 0.076(3) 0.059(3) 0.070(3) -0.033(2) 0.055(2) -0.014(2)
O6 0.078(3) 0.052(2) 0.037(2) -0.0007(19) 0.040(2) 0.004(2)
C20 0.053(4) 0.044(4) 0.040(3) -0.003(3) 0.025(3) -0.005(3)
C21 0.057(4) 0.046(4) 0.056(4) -0.005(3) 0.035(3) 0.011(3)
C22 0.058(4) 0.060(4) 0.060(4) -0.002(3) 0.043(3) 0.005(3)
C23 0.057(4) 0.062(4) 0.047(4) 0.007(3) 0.034(3) 0.003(3)
C24 0.044(3) 0.055(4) 0.035(3) 0.000(3) 0.021(3) 0.001(3)
C25 0.043(3) 0.048(4) 0.036(3) -0.006(3) 0.020(3) 0.002(3)
C26 0.048(4) 0.055(4) 0.054(4) -0.007(3) 0.031(3) -0.002(3)
C27 0.048(4) 0.058(4) 0.066(4) -0.004(3) 0.033(3) 0.006(3)
C28 0.051(4) 0.050(4) 0.055(4) 0.005(3) 0.022(3) 0.014(3)
C29 0.055(4) 0.050(4) 0.038(3) 0.011(3) 0.021(3) 0.008(3)
C40 0.063(4) 0.039(3) 0.041(4) -0.001(3) 0.037(3) -0.005(3)
C41 0.051(4) 0.053(4) 0.057(4) 0.002(3) 0.039(3) -0.001(3)
C42 0.054(4) 0.059(4) 0.052(4) 0.005(3) 0.024(3) -0.005(3)
C43 0.053(4) 0.059(4) 0.051(4) -0.007(3) 0.038(3) -0.012(3)
C44 0.054(4) 0.035(3) 0.050(4) -0.011(3) 0.039(3) -0.008(3)
C45 0.045(3) 0.033(3) 0.053(4) -0.002(3) 0.033(3) -0.004(2)
C46 0.060(4) 0.043(3) 0.057(4) 0.004(3) 0.038(3) -0.003(3)
C47 0.044(4) 0.064(4) 0.068(5) 0.007(3) 0.036(3) 0.000(3)
C48 0.060(4) 0.061(4) 0.072(5) -0.004(3) 0.051(4) 0.000(3)
C49 0.067(4) 0.044(3) 0.055(4) -0.015(3) 0.047(4) -0.012(3)
C60 0.054(4) 0.046(4) 0.035(3) -0.001(3) 0.034(3) 0.002(3)
C61 0.064(4) 0.059(4) 0.035(3) 0.004(3) 0.032(3) 0.006(3)
C62 0.083(5) 0.047(4) 0.046(4) 0.012(3) 0.043(4) 0.013(3)
C63 0.076(4) 0.043(3) 0.049(4) -0.001(3) 0.043(3) -0.008(3)
C64 0.051(3) 0.045(3) 0.040(3) -0.001(3) 0.037(3) -0.003(3)
C65 0.045(3) 0.046(3) 0.042(3) 0.005(3) 0.035(3) 0.007(3)
C66 0.064(4) 0.047(3) 0.044(4) 0.001(3) 0.039(3) 0.011(3)
C67 0.070(4) 0.054(4) 0.043(4) 0.008(3) 0.034(3) 0.021(3)
C68 0.062(4) 0.064(4) 0.036(3) 0.002(3) 0.025(3) 0.010(3)
C69 0.050(3) 0.052(4) 0.042(3) -0.007(3) 0.030(3) -0.008(3)
C1 0.053(4) 0.059(4) 0.047(3) -0.008(3) 0.026(3) 0.001(3)
C101 0.086(5) 0.061(4) 0.053(4) -0.015(3) 0.026(4) -0.004(4)
C102 0.097(6) 0.092(6) 0.055(4) -0.020(4) 0.014(4) -0.009(4)
C103 0.079(5) 0.110(6) 0.052(4) 0.007(4) 0.012(4) -0.002(4)
C104 0.084(5) 0.077(5) 0.061(4) 0.011(4) 0.025(4) 0.010(4)
C105 0.084(5) 0.053(4) 0.058(4) 0.000(3) 0.034(4) 0.004(3)
C2 0.067(4) 0.069(4) 0.055(4) -0.005(3) 0.020(3) 0.004(3)
C201 0.061(5) 0.126(8) 0.189(10) 0.089(7) 0.014(6) -0.008(5)
C202 0.065(5) 0.139(9) 0.154(9) 0.057(7) 0.006(5) -0.014(5)
C203 0.086(6) 0.125(7) 0.097(6) 0.043(5) 0.039(5) 0.041(5)
C204 0.073(6) 0.109(7) 0.168(9) 0.081(7) 0.007(6) -0.014(5)
C205 0.079(5) 0.056(4) 0.096(6) 0.024(4) 0.019(4) -0.009(4)
C3 0.083(5) 0.047(4) 0.064(4) -0.001(3) 0.043(4) 0.006(3)
C301 0.126(6) 0.049(4) 0.086(5) 0.025(4) 0.074(5) 0.028(4)
C302 0.114(6) 0.049(4) 0.069(5) 0.016(3) 0.060(4) 0.021(4)
C303 0.117(6) 0.068(5) 0.086(5) 0.015(4) 0.060(5) 0.037(4)
C304 0.102(5) 0.067(4) 0.078(5) 0.023(4) 0.060(4) 0.030(4)
C305 0.087(5) 0.046(4) 0.057(4) 0.009(3) 0.052(4) 0.012(3)
C4 0.062(4) 0.046(3) 0.050(3) 0.000(3) 0.045(3) 0.005(3)
C401 0.064(4) 0.047(3) 0.075(4) 0.004(3) 0.052(3) -0.005(3)
C402 0.056(4) 0.068(4) 0.094(5) 0.000(4) 0.049(4) 0.000(3)
C403 0.061(4) 0.072(5) 0.079(5) -0.003(4) 0.038(4) 0.014(4)
C404 0.084(5) 0.049(4) 0.070(4) 0.003(3) 0.047(4) 0.011(3)
C405 0.071(4) 0.038(3) 0.056(4) 0.004(3) 0.043(3) 0.004(3)
C5 0.059(4) 0.043(3) 0.055(4) 0.001(3) 0.040(3) 0.003(3)
C501 0.068(4) 0.098(5) 0.046(4) -0.018(3) 0.042(3) -0.018(4)
C502 0.076(5) 0.087(5) 0.072(5) -0.018(4) 0.061(4) -0.014(4)
C503 0.061(4) 0.068(4) 0.077(5) 0.002(4) 0.052(4) -0.003(3)
C504 0.062(5) 0.123(6) 0.060(5) -0.013(4) 0.027(4) -0.002(4)
C505 0.063(4) 0.095(5) 0.050(4) -0.014(4) 0.034(3) -0.005(4)
C6 0.063(4) 0.077(4) 0.051(4) -0.004(3) 0.030(3) -0.003(3)
C601 0.072(4) 0.069(4) 0.056(4) -0.013(3) 0.029(3) -0.004(4)
C602 0.073(5) 0.074(5) 0.053(4) -0.002(3) 0.011(4) -0.021(4)
C603 0.073(5) 0.084(5) 0.100(6) -0.021(5) 0.039(5) -0.004(4)
C604 0.072(5) 0.085(5) 0.087(5) -0.007(4) 0.041(4) 0.001(4)
C605 0.064(4) 0.071(4) 0.052(4) -0.006(3) 0.034(3) -0.001(3)
O1T 0.092(4) 0.102(4) 0.129(5) -0.017(4) 0.051(4) 0.008(3)
C1T 0.088(6) 0.125(7) 0.101(7) 0.024(6) 0.025(6) 0.018(6)
C2T 0.107(9) 0.285(18) 0.161(12) -0.031(12) 0.083(9) -0.058(10)
C3T 0.162(13) 0.226(15) 0.208(16) -0.013(12) 0.143(12) -0.036(11)
C4T 0.171(11) 0.111(7) 0.108(7) 0.003(6) 0.094(8) 0.022(7)
O1S 0.128(7) 0.357(16) 0.193(10) 0.032(10) 0.073(7) -0.007(8)
C1S 0.149(11) 0.172(11) 0.094(7) 0.017(7) 0.034(8) -0.054(9)
C2S 0.158(10) 0.130(9) 0.241(14) -0.020(9) 0.112(11) 0.009(8)
C3S 0.183(12) 0.342(16) 0.117(9) -0.017(10) 0.114(9) -0.077(12)
C4S 0.225(17) 0.261(16) 0.101(9) 0.109(10) 0.068(10) 0.102(13)
C1P 0.190(14) 0.203(16) 0.221(17) -0.007(13) 0.053(12) 0.087(13)
C2P 0.232(19) 0.177(14) 0.26(2) 0.041(14) 0.098(16) 0.085(14)
C3P 0.124(10) 0.140(11) 0.233(15) -0.009(10) 0.046(10) 0.033(8)
C5P 0.167(11) 0.169(11) 0.205(13) 0.044(9) 0.138(10) 0.019(9)

loop_
_atom_type_symbol
_atom_type_description
_atom_type_scat_dispersion_real
_atom_type_scat_dispersion_imag
_atom_type_scat_source
C C 0.0033 0.0016 'International Tables Vol C Tables 4.2.6.8 and 6.1.1.4'
H H 0.0000 0.0000 'International Tables Vol C Tables 4.2.6.8 and 6.1.1.4'
N N 0.0061 0.0033 'International Tables Vol C Tables 4.2.6.8 and 6.1.1.4'
O O 0.0106 0.0060 'International Tables Vol C Tables 4.2.6.8 and 6.1.1.4'
P P 0.1023 0.0942 'International Tables Vol C Tables 4.2.6.8 and 6.1.1.4'

loop_
_geom_angle_atom_site_label_1
_geom_angle_atom_site_label_2
_geom_angle_atom_site_label_3
_geom_angle
_geom_angle_site_symmetry_1
_geom_angle_site_symmetry_3
_geom_angle_publ_flag
O1 P1 N1 99.8(2) . . ?
O1 P1 N2 102.0(2) . . ?
N1 P1 N2 90.3(2) . . ?
O1 P1 P2 113.67(17) . . ?
N1 P1 P2 49.15(16) . . ?
N2 P1 P2 42.32(15) . . ?
N2 P2 O2 103.6(2) . . ?
N2 P2 N1 92.5(2) . . ?
O2 P2 N1 107.5(2) . . ?
N2 P2 P1 50.17(17) . . ?
O2 P2 P1 121.31(14) . . ?
N1 P2 P1 43.56(14) . . ?
N3 P3 O3 109.3(2) . . ?
N3 P3 N4 83.2(2) . . ?
O3 P3 N4 113.2(2) . . ?
N3 P3 P4 46.7(2) . . ?
O3 P3 P4 126.25(14) . . ?
N4 P3 P4 37.56(14) . . ?
N4 P4 O4 93.4(2) . . ?
N4 P4 N3 81.5(2) . . ?
O4 P4 N3 98.4(2) . . ?
N4 P4 P3 45.91(17) . . ?
O4 P4 P3 104.98(17) . . ?
N3 P4 P3 36.56(14) . . ?
O5 P5 N6 115.4(2) . . ?
O5 P5 N5 100.8(2) . . ?
N6 P5 N5 85.5(2) . . ?
O5 P5 P6 120.49(16) . . ?
N6 P5 P6 44.58(18) . . ?
N5 P5 P6 41.65(14) . . ?
O6 P6 N5 96.3(2) . . ?
O6 P6 N6 112.3(2) . . ?
N5 P6 N6 85.9(2) . . ?
O6 P6 P5 116.12(16) . . ?
N5 P6 P5 46.31(16) . . ?
N6 P6 P5 40.27(15) . . ?
C1 N1 P1 128.4(3) . . ?
C1 N1 P2 136.6(3) . . ?
P1 N1 P2 87.3(2) . . ?
P2 N2 C2 133.0(4) . . ?
P2 N2 P1 87.5(2) . . ?
C2 N2 P1 137.5(4) . . ?
C3 N3 P3 126.9(4) . . ?
C3 N3 P4 126.1(4) . . ?
P3 N3 P4 96.8(2) . . ?
C4 N4 P4 117.2(4) . . ?
C4 N4 P3 134.0(3) . . ?
P4 N4 P3 96.5(2) . . ?
C5 N5 P6 127.1(4) . . ?
C5 N5 P5 134.4(3) . . ?
P6 N5 P5 92.0(2) . . ?
C6 N6 P5 130.5(4) . . ?
C6 N6 P6 129.3(4) . . ?
P5 N6 P6 95.1(2) . . ?
C69 O1 P1 126.0(3) . . ?
C20 O2 P2 126.0(3) . . ?
C29 O3 P3 128.2(3) . . ?
C40 O4 P4 109.1(3) . . ?
C49 O5 P5 125.0(3) . . ?
C60 O6 P6 122.0(3) . . ?
C21 C20 O2 119.1(5) . . ?
C21 C20 C25 123.3(5) . . ?
O2 C20 C25 117.6(5) . . ?
C20 C21 C22 115.4(5) . . ?
C21 C22 C23 123.6(5) . . ?
C22 C23 C24 122.6(5) . . ?
C25 C24 C23 114.8(5) . . ?
C25 C24 C29 120.2(5) . . ?
C23 C24 C29 125.0(5) . . ?
C24 C25 C26 115.5(5) . . ?
C24 C25 C20 120.3(5) . . ?
C26 C25 C20 124.2(5) . . ?
C25 C26 C27 123.0(5) . . ?
C28 C27 C26 121.4(5) . . ?
C29 C28 C27 116.5(6) . . ?
C28 C29 O3 115.7(5) . . ?
C28 C29 C24 123.4(5) . . ?
O3 C29 C24 120.6(5) . . ?
O4 C40 C45 100.5(5) . . ?
O4 C40 C41 131.8(4) . . ?
C45 C40 C41 127.8(5) . . ?
C42 C41 C40 128.7(5) . . ?
C43 C42 C41 106.3(6) . . ?
C42 C43 C44 126.1(5) . . ?
C49 C44 C45 102.3(5) . . ?
C49 C44 C43 128.7(5) . . ?
C45 C44 C43 129.0(4) . . ?
C40 C45 C44 102.0(5) . . ?
C40 C45 C46 128.7(5) . . ?
C44 C45 C46 129.3(4) . . ?
C47 C46 C45 125.0(6) . . ?
C46 C47 C48 107.4(6) . . ?
C47 C48 C49 128.3(5) . . ?
C44 C49 O5 102.5(5) . . ?
C44 C49 C48 127.6(5) . . ?
O5 C49 C48 129.7(5) . . ?
O6 C60 C61 118.2(5) . . ?
O6 C60 C65 116.6(4) . . ?
C61 C60 C65 125.2(5) . . ?
C60 C61 C62 114.9(5) . . ?
C61 C62 C63 121.9(5) . . ?
C64 C63 C62 124.0(5) . . ?
C65 C64 C63 115.0(5) . . ?
C65 C64 C69 118.9(5) . . ?
C63 C64 C69 126.1(5) . . ?
C64 C65 C66 114.9(5) . . ?
C64 C65 C60 119.0(5) . . ?
C66 C65 C60 126.1(5) . . ?
C67 C66 C65 123.9(5) . . ?
C68 C67 C66 121.4(5) . . ?
C69 C68 C67 116.4(5) . . ?
C68 C69 O1 116.8(5) . . ?
C68 C69 C64 124.6(5) . . ?
O1 C69 C64 118.5(5) . . ?
C105 C1 C101 115.3(5) . . ?
C105 C1 N1 108.3(5) . . ?
C101 C1 N1 114.0(5) . . ?
C1 C101 C102 112.5(5) . . ?
C103 C102 C101 108.6(6) . . ?
C104 C103 C102 116.7(6) . . ?
C103 C104 C105 111.1(6) . . ?
C1 C105 C104 110.0(5) . . ?
C205 C2 C201 108.3(6) . . ?
C205 C2 N2 111.4(5) . . ?
C201 C2 N2 122.0(6) . . ?
C2 C201 C202 121.1(7) . . ?
C203 C202 C201 110.5(8) . . ?
C204 C203 C202 110.9(7) . . ?
C203 C204 C205 123.3(7) . . ?
C2 C205 C204 110.1(6) . . ?
C305 C3 N3 109.2(5) . . ?
C305 C3 C301 100.7(6) . . ?
N3 C3 C301 118.8(5) . . ?
C3 C301 C302 120.2(5) . . ?
C303 C302 C301 112.2(6) . . ?
C302 C303 C304 100.1(6) . . ?
C303 C304 C305 119.4(6) . . ?
C3 C305 C304 110.2(5) . . ?
N4 C4 C405 119.8(4) . . ?
N4 C4 C401 116.2(4) . . ?
C405 C4 C401 102.3(5) . . ?
C402 C401 C4 116.0(5) . . ?
C403 C402 C401 119.3(5) . . ?
C402 C403 C404 102.8(5) . . ?
C405 C404 C403 115.7(5) . . ?
C4 C405 C404 120.0(4) . . ?
C501 C5 N5 100.0(5) . . ?
C501 C5 C505 113.0(5) . . ?
N5 C5 C505 119.4(4) . . ?
C5 C501 C502 99.3(5) . . ?
C503 C502 C501 120.1(5) . . ?
C504 C503 C502 112.8(5) . . ?
C503 C504 C505 99.9(6) . . ?
C504 C505 C5 121.3(5) . . ?
C605 C6 C601 109.0(5) . . ?
C605 C6 N6 109.2(5) . . ?
C601 C6 N6 119.2(5) . . ?
C6 C601 C602 119.9(5) . . ?
C603 C602 C601 108.4(6) . . ?
C602 C603 C604 109.5(6) . . ?
C603 C604 C605 118.1(6) . . ?
C6 C605 C604 110.0(5) . . ?
C4T O1T C1T 108.9(8) . . ?
C2T C1T O1T 118.1(9) . . ?
C1T C2T C3T 94.7(10) . . ?
C2T C3T C4T 117.0(9) . . ?
O1T C4T C3T 100.5(9) . . ?
C4S O1S C1S 109.0(10) . . ?
C2S C1S O1S 113.8(11) . . ?
C3S C2S C1S 98.4(12) . . ?
C2S C3S C4S 121.3(9) . . ?
O1S C4S C3S 97.5(9) . . ?
C1P C2P C3P 147.0(17) . . ?
C4P' C3P C4P 40(2) . . ?
C4P' C3P C2P 140(3) . . ?
C4P C3P C2P 150.7(16) . . ?
C5P C4P C3P 140(2) . . ?
C3P C4P' C5P 130(4) . . ?
C4P C5P C4P' 32.0(16) . . ?

loop_
_geom_bond_atom_site_label_1
_geom_bond_atom_site_label_2
_geom_bond_distance
_geom_bond_site_symmetry_2
_geom_bond_publ_flag
P1 O1 1.478(4) . ?
P1 N1 1.664(5) . ?
P1 N2 1.855(5) . ?
P1 P2 2.413(2) . ?
P2 N2 1.626(5) . ?
P2 O2 1.676(4) . ?
P2 N1 1.827(5) . ?
P3 N3 1.535(5) . ?
P3 O3 1.792(5) . ?
P3 N4 1.850(5) . ?
P3 P4 2.559(2) . ?
P4 N4 1.570(4) . ?
P4 O4 1.582(4) . ?
P4 N3 1.875(6) . ?
P5 O5 1.553(5) . ?
P5 N6 1.691(5) . ?
P5 N5 1.885(5) . ?
P5 P6 2.605(2) . ?
P6 O6 1.560(4) . ?
P6 N5 1.732(5) . ?
P6 N6 1.836(5) . ?
N1 C1 1.645(7) . ?
N2 C2 1.656(8) . ?
N3 C3 1.482(7) . ?
N4 C4 1.497(7) . ?
N5 C5 1.530(7) . ?
N6 C6 1.665(8) . ?
O1 C69 1.421(6) . ?
O2 C20 1.316(6) . ?
O3 C29 1.328(7) . ?
O4 C40 1.360(6) . ?
O5 C49 1.375(7) . ?
O6 C60 1.404(6) . ?
C20 C21 1.292(7) . ?
C20 C25 1.427(8) . ?
C21 C22 1.335(8) . ?
C22 C23 1.349(8) . ?
C23 C24 1.353(7) . ?
C24 C25 1.348(7) . ?
C24 C29 1.420(8) . ?
C25 C26 1.360(7) . ?
C26 C27 1.374(8) . ?
C27 C28 1.350(8) . ?
C28 C29 1.304(7) . ?
C40 C45 1.356(7) . ?
C40 C41 1.542(8) . ?
C41 C42 1.354(8) . ?
C42 C43 1.263(7) . ?
C43 C44 1.608(8) . ?
C44 C49 1.339(7) . ?
C44 C45 1.377(8) . ?
C45 C46 1.614(8) . ?
C46 C47 1.254(7) . ?
C47 C48 1.350(8) . ?
C48 C49 1.550(9) . ?
C60 C61 1.411(8) . ?
C60 C65 1.531(8) . ?
C61 C62 1.423(8) . ?
C62 C63 1.480(9) . ?
C63 C64 1.454(8) . ?
C64 C65 1.441(7) . ?
C64 C69 1.524(8) . ?
C65 C66 1.467(7) . ?
C66 C67 1.467(8) . ?
C67 C68 1.410(8) . ?
C68 C69 1.402(8) . ?
C1 C105 1.480(8) . ?
C1 C101 1.456(8) . ?
C101 C102 1.718(10) . ?
C102 C103 1.486(10) . ?
C103 C104 1.437(9) . ?
C104 C105 1.700(9) . ?
C2 C205 1.460(9) . ?
C2 C201 1.480(10) . ?
C201 C202 1.714(12) . ?
C202 C203 1.456(12) . ?
C203 C204 1.446(10) . ?
C204 C205 1.710(10) . ?
C3 C305 1.432(8) . ?
C3 C301 1.477(9) . ?
C301 C302 1.533(8) . ?
C302 C303 1.413(10) . ?
C303 C304 1.488(9) . ?
C304 C305 1.532(8) . ?
C4 C405 1.536(7) . ?
C4 C401 1.629(8) . ?
C401 C402 1.564(8) . ?
C402 C403 1.519(9) . ?
C403 C404 1.617(9) . ?
C404 C405 1.558(8) . ?
C5 C501 1.370(8) . ?
C5 C505 1.616(8) . ?
C501 C502 1.589(9) . ?
C502 C503 1.621(9) . ?
C503 C504 1.345(8) . ?
C504 C505 1.585(9) . ?
C6 C605 1.331(8) . ?
C6 C601 1.601(9) . ?
C601 C602 1.702(9) . ?
C602 C603 1.361(9) . ?
C603 C604 1.591(10) . ?
C604 C605 1.709(9) . ?
O1T C4T 1.237(9) . ?
O1T C1T 1.551(10) . ?
C1T C2T 1.352(12) . ?
C2T C3T 1.424(16) . ?
C3T C4T 1.611(16) . ?
O1S C4S 1.306(13) . ?
O1S C1S 1.589(14) . ?
C1S C2S 1.233(14) . ?
C2S C3S 1.424(18) . ?
C3S C4S 1.459(18) . ?
C1P C2P 1.339(18) . ?
C2P C3P 1.435(18) . ?
C3P C4P' 1.18(4) . ?
C3P C4P 1.55(3) . ?
C4P C5P 1.37(2) . ?
C4P' C5P 1.83(5) . ?
